data_1510705
loop_
_publ_author_name
'Gravereau, P.'
'Chaminade, J.P.'
'Jubera, V.'

_publ_section_title
;
 Crystal structure of the new borate Li3 Gd (B O3)2. Comparison withthe
 homologous Na3 Ln (B O3)2 (Ln: La, Nd) compounds
;
_journal_name_full 'Solid State Sciences'
_journal_page_first 469
_journal_page_last 475
_journal_paper_doi 10.1016/S1293-2558(01)01156-6
_journal_volume 3
_journal_year 2001
_chemical_formula_sum 'B2 Gd Li3 O6'
_chemical_name_systematic 'Li3 Gd (B O3)2'
_space_group_IT_number 14
_symmetry_space_group_name_Hall '-P 2ybc'
_symmetry_space_group_name_H-M 'P 1 21/c 1'
_cell_angle_alpha 90
_cell_angle_beta 116.85
_cell_angle_gamma 90
_cell_formula_units_Z 4
_cell_length_a 8.724
_cell_length_b 6.425
_cell_length_c 10.095
_cell_volume 504.840
_citation_journal_id_ASTM SSSCFJ
_cod_data_source_file boron_190.cif
_cod_data_source_block B2Gd1Li3O6
_cod_original_cell_volume 504.8397
_cod_original_formula_sum 'B2 Gd1 Li3 O6'
_cod_database_code 1510705

loop_
_symmetry_equiv_pos_as_xyz
x,y,z
-x,y+1/2,-z+1/2
-x,-y,-z
x,-y-1/2,z-1/2

loop_
_atom_site_label
_atom_site_type_symbol
_atom_site_fract_x
_atom_site_fract_y
_atom_site_fract_z
_atom_site_occupancy
_atom_site_U_iso_or_equiv
Li3 Li+1 0.6036 0.2446 0.9773 1 0.0
Li1 Li+1 0.1644 0.2188 0.4601 1 0.0
B1 B+3 0.4596 0.1631 0.1772 1 0.0
Li2 Li+1 0.2966 0.0615 0.834 1 0.0
O5 O-2 0.9899 0.2147 0.0133 1 0.0
B2 B+3 0.9476 0.1713 0.607 1 0.0
O1 O-2 0.6188 0.2091 0.1891 1 0.0
Gd1 Gd+3 0.81802 0.02739 0.80038 1 0.0
O3 O-2 0.3362 0.0607 0.0526 1 0.0
O6 O-2 0.0585 0.1812 0.7579 1 0.0
O4 O-2 0.7971 0.0642 0.5605 1 0.0
O2 O-2 0.4103 0.2092 0.2871 1 0.0
